data_7710303
loop_
_publ_author_name
'Wang, Yu-Feng'
'Tang, Ji-Xia'
'Mo, Zaiyong'
'Li, Juan'
'Liang, Fu-Pei'
'Zou, Hua-Hong'

_publ_section_title
;
 Strong in vitro and vivo cytotoxicity of three new cobalt(II) complexes
 with 8-methoxyquinoline
;
_journal_name_full 'Dalton Transactions'
_journal_paper_doi 10.1039/D2DT01310J
_journal_year 2022
_chemical_formula_moiety 'C20 H18 Cl2 Co N2 O2'
_chemical_formula_sum 'C20 H18 Cl2 Co N2 O2'
_chemical_formula_weight 448.19
_space_group_crystal_system triclinic
_space_group_IT_number 2
_space_group_name_Hall '-P 1'
_space_group_name_H-M_alt 'P -1'
_atom_sites_solution_hydrogens geom
_atom_sites_solution_primary iterative
_audit_creation_date 2022-05-19
_audit_creation_method
;
Olex2 1.3
(compiled 2020.11.12 svn.r5f609507 for OlexSys, GUI svn.r6408)
;
_audit_update_record
;
2022-05-19 deposited with the CCDC.	2022-05-23 downloaded from the CCDC.
;
_cell_angle_alpha 81.650(5)
_cell_angle_beta 78.574(5)
_cell_angle_gamma 67.050(6)
_cell_formula_units_Z 2
_cell_length_a 7.5841(5)
_cell_length_b 9.5978(6)
_cell_length_c 14.5635(9)
_cell_measurement_reflns_used 3027
_cell_measurement_temperature 300.71(10)
_cell_measurement_theta_max 25.4400
_cell_measurement_theta_min 2.3020
_cell_volume 954.11(11)
_computing_cell_refinement 'CrysAlisPro 1.171.40.14a (Rigaku OD, 2018)'
_computing_data_collection 'CrysAlisPro 1.171.40.14a (Rigaku OD, 2018)'
_computing_data_reduction 'CrysAlisPro 1.171.40.14a (Rigaku OD, 2018)'
_computing_molecular_graphics 'Olex2 1.3 (Dolomanov et al., 2009)'
_computing_publication_material 'Olex2 1.3 (Dolomanov et al., 2009)'
_computing_structure_refinement 'SHELXL 2014/7 (Sheldrick, 2015)'
_computing_structure_solution 'olex2.solve 1.3 (Bourhis et al., 2015)'
_diffrn_ambient_environment air
_diffrn_ambient_temperature 300.71(10)
_diffrn_detector 'CCD plate'
_diffrn_detector_type HyPix
_diffrn_measured_fraction_theta_full 0.999
_diffrn_measured_fraction_theta_max 0.999
_diffrn_measurement_details
;
List of Runs (angles in degrees, time in seconds):

  # Type    Start    End  Width  t~exp~   \w     \q     \k     \f   Frames
#--------------------------------------------------------------------------
  1  \w    -57.00  14.00   0.50    1.00    --    4.08 -37.00 -60.00  142
  2  \w     -5.00  32.00   0.50    1.00    --   -1.58 -99.00  60.00   74
  3  \w    -54.00  23.00   0.50    1.00    --    4.08 -77.00-120.00  154
  4  \w    -53.00  19.00   0.50    1.00    --    4.08   0.00 150.00  144
  5  \w     43.00  76.00   0.50    1.00    --    4.08   0.00 150.00   66
;
_diffrn_measurement_device 'four-circle diffractometer'
_diffrn_measurement_device_type 'ROD, Synergy Custom DW system, HyPix'
_diffrn_measurement_method '\w scans'
_diffrn_orient_matrix_type 'CrysAlisPro convention (1999,Acta A55,543-557)'
_diffrn_orient_matrix_UB_11 0.0593494000
_diffrn_orient_matrix_UB_12 -0.0659302000
_diffrn_orient_matrix_UB_13 -0.0238182000
_diffrn_orient_matrix_UB_21 0.0054679000
_diffrn_orient_matrix_UB_22 -0.0443444000
_diffrn_orient_matrix_UB_23 0.0435335000
_diffrn_orient_matrix_UB_31 -0.0837727000
_diffrn_orient_matrix_UB_32 -0.0128184000
_diffrn_orient_matrix_UB_33 -0.0045360000
_diffrn_radiation_monochromator mirror
_diffrn_radiation_probe x-ray
_diffrn_radiation_type MoK\a
_diffrn_radiation_wavelength 0.71073
_diffrn_reflns_av_R_equivalents 0.0428
_diffrn_reflns_av_unetI/netI 0.0517
_diffrn_reflns_Laue_measured_fraction_full 0.999
_diffrn_reflns_Laue_measured_fraction_max 0.999
_diffrn_reflns_limit_h_max 9
_diffrn_reflns_limit_h_min -8
_diffrn_reflns_limit_k_max 11
_diffrn_reflns_limit_k_min -11
_diffrn_reflns_limit_l_max 17
_diffrn_reflns_limit_l_min -17
_diffrn_reflns_number 8340
_diffrn_reflns_point_group_measured_fraction_full 0.999
_diffrn_reflns_point_group_measured_fraction_max 0.999
_diffrn_reflns_theta_full 24.999
_diffrn_reflns_theta_max 24.999
_diffrn_reflns_theta_min 2.311
_diffrn_source 'Rotating-anode X-ray tube'
_diffrn_source_type 'Rigaku (Mo) X-ray Source'
_exptl_absorpt_coefficient_mu 1.197
_exptl_absorpt_correction_T_max 1.00000
_exptl_absorpt_correction_T_min 0.66806
_exptl_absorpt_correction_type multi-scan
_exptl_absorpt_process_details
;
CrysAlisPro 1.171.40.14a (Rigaku Oxford Diffraction, 2018)
Empirical absorption correction using spherical harmonics,
 implemented in SCALE3 ABSPACK scaling algorithm.
;
_exptl_crystal_colour yellow
_exptl_crystal_density_diffrn 1.560
_exptl_crystal_description block
_exptl_crystal_F_000 458
_refine_diff_density_max 0.886
_refine_diff_density_min -0.486
_refine_diff_density_rms 0.107
_refine_ls_extinction_method none
_refine_ls_goodness_of_fit_ref 1.078
_refine_ls_hydrogen_treatment constr
_refine_ls_matrix_type full
_refine_ls_number_parameters 246
_refine_ls_number_reflns 3350
_refine_ls_number_restraints 0
_refine_ls_restrained_S_all 1.078
_refine_ls_R_factor_all 0.0867
_refine_ls_R_factor_gt 0.0645
_refine_ls_shift/su_max 0.000
_refine_ls_shift/su_mean 0.000
_refine_ls_structure_factor_coef Fsqd
_refine_ls_weighting_details 'w=1/[\s^2^(Fo^2^)+(0.1039P)^2^+1.2934P] where P=(Fo^2^+2Fc^2^)/3'
_refine_ls_weighting_scheme calc
_refine_ls_wR_factor_gt 0.1857
_refine_ls_wR_factor_ref 0.1971
_reflns_Friedel_coverage 0.000
_reflns_number_gt 2469
_reflns_number_total 3350
_reflns_threshold_expression 'I > 2\s(I)'
_cod_data_source_file d2dt01310j2.cif
_cod_data_source_block l-lj-1-300k
_cod_database_code 7710303
_shelx_shelxl_version_number 2014/7
_shelx_space_group_comment
;
The symmetry employed for this shelxl refinement is uniquely defined
by the following loop, which should always be used as a source of
symmetry information in preference to the above space-group names.
They are only intended as comments.
;
_reflns_odcompleteness_completeness 99.89
_reflns_odcompleteness_iscentric 1
_reflns_odcompleteness_theta 25.30
_olex2_refinement_description
;
1. Fixed Uiso
 At 1.2 times of:
  All C(H) groups
 At 1.5 times of:
  All C(H,H,H) groups
2.a Aromatic/amide H refined with riding coordinates:
 C18(H18), C8(H8), C13(H13), C20(H20), C6(H6), C15(H15), C1(H1), C7(H7),
 C19(H19), C14(H14), C3(H3), C2(H2)
2.b Idealised Me refined as rotating group:
 C11(H11A,H11B,H11C), C10(H10A,H10B,H10C)
;
_olex2_submission_special_instructions 'No special instructions were received'
_oxdiff_exptl_absorpt_empirical_details
;
Empirical correction (ABSPACK) includes:
- Absorption correction using spherical harmonics
- Frame scaling
;
_oxdiff_exptl_absorpt_empirical_full_max 1.637
_oxdiff_exptl_absorpt_empirical_full_min 0.601

loop_
_space_group_symop_operation_xyz
'x, y, z'
'-x, -y, -z'

loop_
_atom_site_label
_atom_site_type_symbol
_atom_site_fract_x
_atom_site_fract_y
_atom_site_fract_z
_atom_site_U_iso_or_equiv
_atom_site_adp_type
_atom_site_occupancy
_atom_site_site_symmetry_order
_atom_site_calc_flag
_atom_site_refinement_flags_posn
_atom_site_refinement_flags_adp
_atom_site_refinement_flags_occupancy
_atom_site_disorder_assembly
_atom_site_disorder_group
Co1 Co 0.58560(11) 0.70686(8) 0.25578(5) 0.0461(3) Uani 1 1 d . . . . .
Cl2 Cl 0.8340(2) 0.62585(18) 0.34844(12) 0.0598(4) Uani 1 1 d . . . . .
Cl1 Cl 0.7039(3) 0.8149(2) 0.11408(13) 0.0707(5) Uani 1 1 d . . . . .
O2 O 0.3916(6) 0.6592(4) 0.3907(3) 0.0537(10) Uani 1 1 d . . . . .
O1 O 0.3251(6) 0.7069(4) 0.2005(3) 0.0546(10) Uani 1 1 d . . . . .
N2 N 0.4290(7) 0.9159(5) 0.3198(3) 0.0485(11) Uani 1 1 d . . . . .
N1 N 0.6695(7) 0.4928(5) 0.2011(3) 0.0462(11) Uani 1 1 d . . . . .
C17 C 0.3438(8) 0.9089(6) 0.4112(4) 0.0422(12) Uani 1 1 d . . . . .
C16 C 0.2724(8) 1.0339(6) 0.4668(4) 0.0473(13) Uani 1 1 d . . . . .
C12 C 0.3229(8) 0.7716(6) 0.4517(4) 0.0440(13) Uani 1 1 d . . . . .
C5 C 0.5419(8) 0.4676(6) 0.1574(4) 0.0435(12) Uani 1 1 d . . . . .
C9 C 0.3539(8) 0.5805(6) 0.1576(4) 0.0458(13) Uani 1 1 d . . . . .
C4 C 0.5936(9) 0.3336(7) 0.1125(4) 0.0504(14) Uani 1 1 d . . . . .
C18 C 0.2799(10) 1.1718(7) 0.4211(5) 0.0591(16) Uani 1 1 d . . . . .
H18 H 0.2328 1.2585 0.4539 0.071 Uiso 1 1 calc R U . . .
C8 C 0.2221(10) 0.5601(7) 0.1154(4) 0.0549(15) Uani 1 1 d . . . . .
H8 H 0.0985 0.6343 0.1157 0.066 Uiso 1 1 calc R U . . .
C13 C 0.2390(8) 0.7595(7) 0.5415(4) 0.0522(14) Uani 1 1 d . . . . .
H13 H 0.2230 0.6697 0.5668 0.063 Uiso 1 1 calc R U . . .
C20 C 0.4313(10) 1.0483(7) 0.2807(5) 0.0588(16) Uani 1 1 d . . . . .
H20 H 0.4858 1.0547 0.2179 0.071 Uiso 1 1 calc R U . . .
C6 C 0.4522(11) 0.3153(7) 0.0692(4) 0.0589(16) Uani 1 1 d . . . . .
H6 H 0.4821 0.2275 0.0397 0.071 Uiso 1 1 calc R U . . .
C15 C 0.1916(9) 1.0183(7) 0.5605(4) 0.0572(15) Uani 1 1 d . . . . .
H15 H 0.1487 1.0992 0.5981 0.069 Uiso 1 1 calc R U . . .
C11 C 0.3202(10) 0.5383(7) 0.4124(5) 0.0600(16) Uani 1 1 d . . . . .
H11A H 0.1824 0.5788 0.4135 0.090 Uiso 1 1 calc R U . . .
H11B H 0.3493 0.4888 0.4727 0.090 Uiso 1 1 calc R U . . .
H11C H 0.3810 0.4663 0.3654 0.090 Uiso 1 1 calc R U . . .
C1 C 0.8477(9) 0.3898(7) 0.1964(5) 0.0557(15) Uani 1 1 d . . . . .
H1 H 0.9357 0.4071 0.2250 0.067 Uiso 1 1 calc R U . . .
C7 C 0.2741(11) 0.4260(8) 0.0713(4) 0.0616(17) Uani 1 1 d . . . . .
H7 H 0.1832 0.4128 0.0425 0.074 Uiso 1 1 calc R U . . .
C19 C 0.3562(11) 1.1771(7) 0.3290(5) 0.0668(18) Uani 1 1 d . . . . .
H19 H 0.3579 1.2686 0.2981 0.080 Uiso 1 1 calc R U . . .
C14 C 0.1759(10) 0.8836(8) 0.5967(4) 0.0602(16) Uani 1 1 d . . . . .
H14 H 0.1221 0.8737 0.6593 0.072 Uiso 1 1 calc R U . . .
C3 C 0.7844(10) 0.2280(7) 0.1103(5) 0.0609(16) Uani 1 1 d . . . . .
H3 H 0.8239 0.1383 0.0812 0.073 Uiso 1 1 calc R U . . .
C2 C 0.9104(10) 0.2577(7) 0.1510(5) 0.0619(17) Uani 1 1 d . . . . .
H2 H 1.0381 0.1899 0.1485 0.074 Uiso 1 1 calc R U . . .
C10 C 0.1440(10) 0.8308(8) 0.1960(6) 0.075(2) Uani 1 1 d . . . . .
H10A H 0.1351 0.9090 0.2330 0.112 Uiso 1 1 calc R U . . .
H10B H 0.0397 0.7961 0.2201 0.112 Uiso 1 1 calc R U . . .
H10C H 0.1356 0.8706 0.1320 0.112 Uiso 1 1 calc R U . . .

loop_
_atom_site_aniso_label
_atom_site_aniso_U_11
_atom_site_aniso_U_22
_atom_site_aniso_U_33
_atom_site_aniso_U_23
_atom_site_aniso_U_13
_atom_site_aniso_U_12
Co1 0.0534(5) 0.0333(4) 0.0551(5) -0.0109(3) -0.0106(3) -0.0164(3)
Cl2 0.0645(9) 0.0548(9) 0.0674(10) -0.0107(7) -0.0218(8) -0.0225(7)
Cl1 0.0830(12) 0.0646(11) 0.0671(11) -0.0146(8) -0.0120(9) -0.0269(9)
O2 0.068(3) 0.040(2) 0.061(3) -0.0148(18) -0.001(2) -0.0287(19)
O1 0.053(2) 0.036(2) 0.076(3) -0.0200(19) -0.013(2) -0.0096(17)
N2 0.058(3) 0.033(2) 0.058(3) -0.008(2) -0.006(2) -0.020(2)
N1 0.053(3) 0.036(2) 0.054(3) -0.008(2) -0.009(2) -0.020(2)
C17 0.044(3) 0.035(3) 0.049(3) -0.009(2) -0.008(2) -0.015(2)
C16 0.049(3) 0.036(3) 0.060(4) -0.015(2) -0.012(3) -0.014(2)
C12 0.043(3) 0.032(3) 0.055(3) -0.008(2) -0.009(2) -0.009(2)
C5 0.055(3) 0.044(3) 0.039(3) -0.005(2) -0.004(2) -0.028(3)
C9 0.053(3) 0.043(3) 0.045(3) -0.007(2) -0.005(2) -0.023(3)
C4 0.068(4) 0.045(3) 0.045(3) -0.010(3) -0.003(3) -0.029(3)
C18 0.076(4) 0.035(3) 0.070(4) -0.017(3) -0.001(3) -0.024(3)
C8 0.065(4) 0.059(4) 0.050(3) -0.005(3) -0.010(3) -0.032(3)
C13 0.057(3) 0.043(3) 0.056(4) -0.003(3) -0.008(3) -0.019(3)
C20 0.084(4) 0.040(3) 0.057(4) -0.009(3) 0.000(3) -0.031(3)
C6 0.089(5) 0.051(4) 0.051(4) -0.016(3) -0.004(3) -0.042(4)
C15 0.073(4) 0.047(4) 0.055(4) -0.021(3) -0.004(3) -0.023(3)
C11 0.079(4) 0.040(3) 0.075(4) -0.005(3) -0.015(3) -0.035(3)
C1 0.060(4) 0.044(3) 0.066(4) -0.008(3) -0.015(3) -0.018(3)
C7 0.080(5) 0.076(5) 0.050(4) -0.009(3) -0.014(3) -0.048(4)
C19 0.091(5) 0.033(3) 0.079(5) -0.009(3) -0.001(4) -0.031(3)
C14 0.072(4) 0.059(4) 0.048(4) -0.009(3) -0.002(3) -0.024(3)
C3 0.088(5) 0.039(3) 0.057(4) -0.013(3) -0.006(3) -0.024(3)
C2 0.065(4) 0.039(3) 0.070(4) -0.008(3) -0.006(3) -0.009(3)
C10 0.066(4) 0.051(4) 0.102(6) -0.022(4) -0.026(4) -0.004(3)

loop_
_atom_type_symbol
_atom_type_description
_atom_type_scat_dispersion_real
_atom_type_scat_dispersion_imag
_atom_type_scat_source
C C 0.0033 0.0016 'International Tables Vol C Tables 4.2.6.8 and 6.1.1.4'
H H 0.0000 0.0000 'International Tables Vol C Tables 4.2.6.8 and 6.1.1.4'
Cl Cl 0.1484 0.1585 'International Tables Vol C Tables 4.2.6.8 and 6.1.1.4'
Co Co 0.3494 0.9721 'International Tables Vol C Tables 4.2.6.8 and 6.1.1.4'
N N 0.0061 0.0033 'International Tables Vol C Tables 4.2.6.8 and 6.1.1.4'
O O 0.0106 0.0060 'International Tables Vol C Tables 4.2.6.8 and 6.1.1.4'

loop_
_geom_angle_atom_site_label_1
_geom_angle_atom_site_label_2
_geom_angle_atom_site_label_3
_geom_angle
_geom_angle_site_symmetry_1
_geom_angle_site_symmetry_3
_geom_angle_publ_flag
Cl1 Co1 Cl2 105.82(7) . . ?
O2 Co1 Cl2 86.06(11) . . ?
O2 Co1 Cl1 164.00(12) . . ?
O1 Co1 Cl2 157.50(12) . . ?
O1 Co1 Cl1 93.93(12) . . ?
O1 Co1 O2 76.88(15) . . ?
N2 Co1 Cl2 94.42(14) . . ?
N2 Co1 Cl1 95.70(14) . . ?
N2 Co1 O2 72.32(16) . . ?
N2 Co1 O1 94.25(16) . . ?
N1 Co1 Cl2 94.82(13) . . ?
N1 Co1 Cl1 93.27(14) . . ?
N1 Co1 O2 96.41(16) . . ?
N1 Co1 O1 72.97(16) . . ?
N1 Co1 N2 164.88(18) . . ?
C12 O2 Co1 113.8(3) . . ?
C12 O2 C11 117.5(5) . . ?
C11 O2 Co1 128.3(4) . . ?
C9 O1 Co1 115.8(3) . . ?
C9 O1 C10 116.8(5) . . ?
C10 O1 Co1 126.9(4) . . ?
C17 N2 Co1 117.5(3) . . ?
C20 N2 Co1 123.8(4) . . ?
C20 N2 C17 118.1(5) . . ?
C5 N1 Co1 118.6(4) . . ?
C1 N1 Co1 123.0(4) . . ?
C1 N1 C5 117.8(5) . . ?
N2 C17 C16 122.6(5) . . ?
N2 C17 C12 118.9(5) . . ?
C16 C17 C12 118.5(5) . . ?
C18 C16 C17 116.4(5) . . ?
C15 C16 C17 119.8(5) . . ?
C15 C16 C18 123.7(5) . . ?
O2 C12 C17 113.6(5) . . ?
C13 C12 O2 125.3(5) . . ?
C13 C12 C17 121.1(5) . . ?
N1 C5 C9 118.5(5) . . ?
N1 C5 C4 121.7(5) . . ?
C4 C5 C9 119.8(5) . . ?
O1 C9 C5 113.9(5) . . ?
C8 C9 O1 125.6(5) . . ?
C8 C9 C5 120.5(5) . . ?
C5 C4 C6 118.4(6) . . ?
C3 C4 C5 117.9(5) . . ?
C3 C4 C6 123.7(6) . . ?
C16 C18 H18 120.3 . . ?
C19 C18 C16 119.5(6) . . ?
C19 C18 H18 120.3 . . ?
C9 C8 H8 120.3 . . ?
C9 C8 C7 119.4(6) . . ?
C7 C8 H8 120.3 . . ?
C12 C13 H13 120.3 . . ?
C12 C13 C14 119.5(6) . . ?
C14 C13 H13 120.3 . . ?
N2 C20 H20 118.7 . . ?
N2 C20 C19 122.7(6) . . ?
C19 C20 H20 118.7 . . ?
C4 C6 H6 120.1 . . ?
C7 C6 C4 119.8(6) . . ?
C7 C6 H6 120.1 . . ?
C16 C15 H15 120.2 . . ?
C14 C15 C16 119.6(5) . . ?
C14 C15 H15 120.2 . . ?
O2 C11 H11A 109.5 . . ?
O2 C11 H11B 109.5 . . ?
O2 C11 H11C 109.5 . . ?
H11A C11 H11B 109.5 . . ?
H11A C11 H11C 109.5 . . ?
H11B C11 H11C 109.5 . . ?
N1 C1 H1 118.2 . . ?
N1 C1 C2 123.6(6) . . ?
C2 C1 H1 118.2 . . ?
C8 C7 H7 118.9 . . ?
C6 C7 C8 122.2(6) . . ?
C6 C7 H7 118.9 . . ?
C18 C19 C20 120.6(6) . . ?
C18 C19 H19 119.7 . . ?
C20 C19 H19 119.7 . . ?
C13 C14 H14 119.3 . . ?
C15 C14 C13 121.5(6) . . ?
C15 C14 H14 119.3 . . ?
C4 C3 H3 120.3 . . ?
C2 C3 C4 119.4(6) . . ?
C2 C3 H3 120.3 . . ?
C1 C2 H2 120.2 . . ?
C3 C2 C1 119.5(6) . . ?
C3 C2 H2 120.2 . . ?
O1 C10 H10A 109.5 . . ?
O1 C10 H10B 109.5 . . ?
O1 C10 H10C 109.5 . . ?
H10A C10 H10B 109.5 . . ?
H10A C10 H10C 109.5 . . ?
H10B C10 H10C 109.5 . . ?

loop_
_geom_bond_atom_site_label_1
_geom_bond_atom_site_label_2
_geom_bond_distance
_geom_bond_site_symmetry_2
_geom_bond_publ_flag
Co1 Cl2 2.3524(16) . ?
Co1 Cl1 2.348(2) . ?
Co1 O2 2.314(4) . ?
Co1 O1 2.277(4) . ?
Co1 N2 2.134(5) . ?
Co1 N1 2.125(5) . ?
O2 C12 1.372(6) . ?
O2 C11 1.434(7) . ?
O1 C9 1.367(7) . ?
O1 C10 1.429(7) . ?
N2 C17 1.364(7) . ?
N2 C20 1.320(7) . ?
N1 C5 1.367(7) . ?
N1 C1 1.322(8) . ?
C17 C16 1.411(7) . ?
C17 C12 1.417(7) . ?
C16 C18 1.410(8) . ?
C16 C15 1.392(9) . ?
C12 C13 1.346(8) . ?
C5 C9 1.415(8) . ?
C5 C4 1.409(8) . ?
C9 C8 1.359(8) . ?
C4 C6 1.423(9) . ?
C4 C3 1.403(9) . ?
C18 H18 0.9300 . ?
C18 C19 1.353(9) . ?
C8 H8 0.9300 . ?
C8 C7 1.402(9) . ?
C13 H13 0.9300 . ?
C13 C14 1.406(9) . ?
C20 H20 0.9300 . ?
C20 C19 1.376(9) . ?
C6 H6 0.9300 . ?
C6 C7 1.352(10) . ?
C15 H15 0.9300 . ?
C15 C14 1.363(9) . ?
C11 H11A 0.9600 . ?
C11 H11B 0.9600 . ?
C11 H11C 0.9600 . ?
C1 H1 0.9300 . ?
C1 C2 1.386(9) . ?
C7 H7 0.9300 . ?
C19 H19 0.9300 . ?
C14 H14 0.9300 . ?
C3 H3 0.9300 . ?
C3 C2 1.353(9) . ?
C2 H2 0.9300 . ?
C10 H10A 0.9600 . ?
C10 H10B 0.9600 . ?
C10 H10C 0.9600 . ?

loop_
_geom_torsion_atom_site_label_1
_geom_torsion_atom_site_label_2
_geom_torsion_atom_site_label_3
_geom_torsion_atom_site_label_4
_geom_torsion
_geom_torsion_site_symmetry_1
_geom_torsion_site_symmetry_2
_geom_torsion_site_symmetry_3
_geom_torsion_site_symmetry_4
_geom_torsion_publ_flag
Co1 O2 C12 C17 14.5(5) . . . . ?
Co1 O2 C12 C13 -166.7(5) . . . . ?
Co1 O1 C9 C5 1.8(6) . . . . ?
Co1 O1 C9 C8 -176.4(5) . . . . ?
Co1 N2 C17 C16 166.3(4) . . . . ?
Co1 N2 C17 C12 -14.8(6) . . . . ?
Co1 N2 C20 C19 -168.9(5) . . . . ?
Co1 N1 C5 C9 -5.2(7) . . . . ?
Co1 N1 C5 C4 174.5(4) . . . . ?
Co1 N1 C1 C2 -172.1(5) . . . . ?
O2 C12 C13 C14 179.6(5) . . . . ?
O1 C9 C8 C7 177.9(5) . . . . ?
N2 C17 C16 C18 4.7(8) . . . . ?
N2 C17 C16 C15 -178.3(5) . . . . ?
N2 C17 C12 O2 -0.9(7) . . . . ?
N2 C17 C12 C13 -179.7(5) . . . . ?
N2 C20 C19 C18 1.7(11) . . . . ?
N1 C5 C9 O1 2.0(7) . . . . ?
N1 C5 C9 C8 -179.7(5) . . . . ?
N1 C5 C4 C6 179.5(5) . . . . ?
N1 C5 C4 C3 -2.6(8) . . . . ?
N1 C1 C2 C3 -1.4(10) . . . . ?
C17 N2 C20 C19 1.8(9) . . . . ?
C17 C16 C18 C19 -1.1(9) . . . . ?
C17 C16 C15 C14 -2.4(9) . . . . ?
C17 C12 C13 C14 -1.7(9) . . . . ?
C16 C17 C12 O2 178.0(5) . . . . ?
C16 C17 C12 C13 -0.8(8) . . . . ?
C16 C18 C19 C20 -1.9(11) . . . . ?
C16 C15 C14 C13 -0.2(10) . . . . ?
C12 C17 C16 C18 -174.2(5) . . . . ?
C12 C17 C16 C15 2.8(8) . . . . ?
C12 C13 C14 C15 2.2(9) . . . . ?
C5 N1 C1 C2 -1.0(9) . . . . ?
C5 C9 C8 C7 -0.2(9) . . . . ?
C5 C4 C6 C7 0.6(9) . . . . ?
C5 C4 C3 C2 0.2(9) . . . . ?
C9 C5 C4 C6 -0.8(8) . . . . ?
C9 C5 C4 C3 177.1(5) . . . . ?
C9 C8 C7 C6 0.0(10) . . . . ?
C4 C5 C9 O1 -177.7(5) . . . . ?
C4 C5 C9 C8 0.6(8) . . . . ?
C4 C6 C7 C8 -0.3(10) . . . . ?
C4 C3 C2 C1 1.8(10) . . . . ?
C18 C16 C15 C14 174.5(6) . . . . ?
C20 N2 C17 C16 -5.0(8) . . . . ?
C20 N2 C17 C12 173.9(5) . . . . ?
C6 C4 C3 C2 177.9(6) . . . . ?
C15 C16 C18 C19 -178.1(6) . . . . ?
C11 O2 C12 C17 -159.0(5) . . . . ?
C11 O2 C12 C13 19.8(8) . . . . ?
C1 N1 C5 C9 -176.7(5) . . . . ?
C1 N1 C5 C4 3.0(8) . . . . ?
C3 C4 C6 C7 -177.1(6) . . . . ?
C10 O1 C9 C5 174.8(6) . . . . ?
C10 O1 C9 C8 -3.4(9) . . . . ?
